data_7719029
loop_
_publ_author_name
'Benz, Maximilian'
'Endra&#xdf;, Simon M J'
'Klap&#xf6;tke, Thomas M'
'Stierstorfer, J&#xf6;rg'
'Strey, Sadiq'

_publ_section_title
;
 1-Amino-5-nitriminotetrazolate as a promising anion in safe yet powerful
 energetic coordination compounds.
;
_journal_issue 15
_journal_name_full 'Dalton transactions (Cambridge, England : 2003)'
_journal_page_first 6156
_journal_page_last 6166
_journal_paper_doi 10.1039/d4dt03086a
_journal_volume 54
_journal_year 2025
_chemical_formula_moiety '	C2 H8 Cu N14 O6'
_chemical_formula_sum 'C2 H8 Cu N14 O6'
_chemical_formula_weight 387.76
_chemical_name_common 'diaqua di(1-amino-5-nitriminotetrazolato) copper(II)'
_chemical_name_systematic 'diaqua di(1-amino-5-nitriminotetrazolato) copper(II)'
_space_group_IT_number 14
_space_group_name_Hall '-P 2yn'
_space_group_name_H-M_alt 'P 1 21/n 1'
_symmetry_cell_setting monoclinic
_symmetry_Int_Tables_number 14
_symmetry_space_group_name_Hall '-P 2yn'
_symmetry_space_group_name_H-M 'P 1 21/n 1'
_atom_sites_solution_hydrogens difmap
_atom_sites_solution_primary difmap
_audit_creation_method SHELXL-2018/3
_audit_update_record
;
2024-10-29 deposited with the CCDC.	2025-03-04 downloaded from the CCDC.
;
_cell_angle_alpha 90
_cell_angle_beta 95.790(12)
_cell_angle_gamma 90
_cell_formula_units_Z 2
_cell_length_a 5.605(3)
_cell_length_b 9.087(6)
_cell_length_c 11.608(7)
_cell_measurement_reflns_used 9591
_cell_measurement_temperature 173(2)
_cell_measurement_theta_max 36.3140
_cell_measurement_theta_min 2.8520
_cell_volume 588.2(6)
_computing_cell_refinement 'APEX2 v2012.4-3 (Bruker AXS)'
_computing_data_collection 'Bruker Instrument Service v3.0.21'
_computing_data_reduction 'SAINT V8.18C (Bruker AXS Inc., 2011)'
_computing_molecular_graphics 'Diamond 2.1c, Crystal Impact GbR'
_computing_publication_material 'Encifer 1.5.1, CCDC 2014'
_computing_structure_refinement 'SHELXL-2018/3 (Sheldrick, 2018)'
_computing_structure_solution SIR-92
_diffrn_ambient_temperature 173(2)
_diffrn_detector_area_resol_mean 7.3910
_diffrn_measured_fraction_theta_full 0.996
_diffrn_measured_fraction_theta_max 0.998
_diffrn_measurement_device_type 'D8 Venture'
_diffrn_measurement_method 'mix of omega and phi scans'
_diffrn_radiation_type MoK\a
_diffrn_radiation_wavelength 0.71073
_diffrn_reflns_av_R_equivalents 0.0344
_diffrn_reflns_av_unetI/netI 0.0246
_diffrn_reflns_Laue_measured_fraction_full 0.996
_diffrn_reflns_Laue_measured_fraction_max 0.998
_diffrn_reflns_limit_h_max 9
_diffrn_reflns_limit_h_min -9
_diffrn_reflns_limit_k_max 15
_diffrn_reflns_limit_k_min -15
_diffrn_reflns_limit_l_max 19
_diffrn_reflns_limit_l_min -19
_diffrn_reflns_number 18072
_diffrn_reflns_point_group_measured_fraction_full 0.996
_diffrn_reflns_point_group_measured_fraction_max 0.998
_diffrn_reflns_theta_full 25.242
_diffrn_reflns_theta_max 36.345
_diffrn_reflns_theta_min 3.528
_diffrn_source 'rotating anode generator'
_exptl_absorpt_coefficient_mu 1.930
_exptl_absorpt_correction_T_max 0.7471
_exptl_absorpt_correction_T_min 0.6771
_exptl_absorpt_correction_type multi-scan
_exptl_absorpt_process_details
;
 SADABS 2016/2: Krause, L., Herbst-Irmer, R., Sheldrick G.M. & Stalke D.,
 J. Appl. Cryst. 48 (2015) 3-10
;
_exptl_crystal_colour green
_exptl_crystal_density_diffrn 2.189
_exptl_crystal_density_method 'not measured'
_exptl_crystal_description block
_exptl_crystal_F_000 390
_exptl_crystal_size_max 0.200
_exptl_crystal_size_mid 0.100
_exptl_crystal_size_min 0.080
_refine_diff_density_max 0.476
_refine_diff_density_min -0.367
_refine_diff_density_rms 0.076
_refine_ls_extinction_method none
_refine_ls_goodness_of_fit_ref 1.089
_refine_ls_hydrogen_treatment refxyz
_refine_ls_matrix_type full
_refine_ls_number_parameters 120
_refine_ls_number_reflns 2861
_refine_ls_number_restraints 0
_refine_ls_restrained_S_all 1.089
_refine_ls_R_factor_all 0.0313
_refine_ls_R_factor_gt 0.0262
_refine_ls_shift/su_max 0.004
_refine_ls_shift/su_mean 0.000
_refine_ls_structure_factor_coef Fsqd
_refine_ls_weighting_details 'w=1/[\s^2^(Fo^2^)+(0.0254P)^2^+0.3436P] where P=(Fo^2^+2Fc^2^)/3'
_refine_ls_weighting_scheme calc
_refine_ls_wR_factor_gt 0.0669
_refine_ls_wR_factor_ref 0.0690
_reflns_Friedel_coverage 0.000
_reflns_number_gt 2539
_reflns_number_total 2861
_reflns_threshold_expression 'I > 2\s(I)'
_cod_data_source_file d4dt03086a2.cif
_cod_data_source_block av310
_cod_original_sg_symbol_H-M 'P 21/n'
_cod_database_code 7719029
_shelx_space_group_comment
;
The symmetry employed for this shelxl refinement is uniquely defined
by the following loop, which should always be used as a source of
symmetry information in preference to the above space-group names.
They are only intended as comments.
;
_shelx_estimated_absorpt_t_min 0.699
_shelx_estimated_absorpt_t_max 0.861

loop_
_space_group_symop_operation_xyz
'x, y, z'
'-x+1/2, y+1/2, -z+1/2'
'-x, -y, -z'
'x-1/2, -y-1/2, z-1/2'

loop_
_atom_site_label
_atom_site_type_symbol
_atom_site_fract_x
_atom_site_fract_y
_atom_site_fract_z
_atom_site_U_iso_or_equiv
_atom_site_adp_type
_atom_site_occupancy
_atom_site_site_symmetry_order
_atom_site_calc_flag
_atom_site_refinement_flags_posn
_atom_site_refinement_flags_adp
_atom_site_refinement_flags_occupancy
_atom_site_disorder_assembly
_atom_site_disorder_group
Cu1 Cu 0.500000 0.500000 0.500000 0.01513(5) Uani 1 2 d S . P . .
O1 O 0.24767(16) 0.37688(11) 0.56719(7) 0.02170(16) Uani 1 1 d . . . . .
O2 O 0.04277(15) 0.26111(10) 0.68544(8) 0.02251(17) Uani 1 1 d . . . . .
O3 O 0.29217(17) 0.72636(12) 0.52682(8) 0.02474(18) Uani 1 1 d . . . . .
N1 N 0.72940(17) 0.47474(10) 0.83777(8) 0.01508(15) Uani 1 1 d . . . . .
N6 N 0.36892(16) 0.36633(10) 0.76216(8) 0.01594(15) Uani 1 1 d . . . . .
N7 N 0.22240(16) 0.33579(10) 0.67045(8) 0.01526(15) Uani 1 1 d . . . . .
N2 N 0.90696(17) 0.55965(11) 0.80315(8) 0.01829(16) Uani 1 1 d . . . . .
N4 N 0.64935(16) 0.51194(10) 0.65601(8) 0.01482(15) Uani 1 1 d . . . . .
N5 N 0.7198(2) 0.42710(15) 0.95074(9) 0.0246(2) Uani 1 1 d . . . . .
N3 N 0.85767(17) 0.58138(12) 0.69401(8) 0.01921(17) Uani 1 1 d . . . . .
C1 C 0.56801(17) 0.44650(11) 0.74686(8) 0.01247(15) Uani 1 1 d . . . . .
H3A H 0.193(3) 0.720(2) 0.4840(16) 0.019 Uiso 1 1 d . U . . .
H3B H 0.238(3) 0.7427(19) 0.5919(16) 0.019 Uiso 1 1 d . U . . .
H5A H 0.727(5) 0.495(2) 0.989(2) 0.039(6) Uiso 1 1 d . . . . .
H5B H 0.827(4) 0.361(3) 0.962(2) 0.045(6) Uiso 1 1 d . . . . .

loop_
_atom_site_aniso_label
_atom_site_aniso_U_11
_atom_site_aniso_U_22
_atom_site_aniso_U_33
_atom_site_aniso_U_23
_atom_site_aniso_U_13
_atom_site_aniso_U_12
Cu1 0.01726(8) 0.01800(9) 0.00996(7) 0.00083(6) 0.00063(5) -0.00677(6)
O1 0.0212(4) 0.0301(4) 0.0135(3) 0.0006(3) 0.0002(3) -0.0095(3)
O2 0.0179(3) 0.0233(4) 0.0264(4) 0.0031(3) 0.0024(3) -0.0083(3)
O3 0.0216(4) 0.0359(5) 0.0163(4) -0.0033(3) -0.0001(3) 0.0037(3)
N1 0.0157(3) 0.0165(4) 0.0125(3) -0.0006(3) -0.0014(3) 0.0012(3)
N6 0.0155(3) 0.0176(4) 0.0145(3) 0.0026(3) 0.0001(3) -0.0013(3)
N7 0.0148(3) 0.0144(4) 0.0166(4) 0.0006(3) 0.0017(3) -0.0015(3)
N2 0.0162(4) 0.0221(4) 0.0162(4) -0.0035(3) 0.0000(3) -0.0028(3)
N4 0.0153(3) 0.0166(4) 0.0125(3) -0.0010(3) 0.0010(3) -0.0040(3)
N5 0.0300(5) 0.0301(5) 0.0126(4) 0.0039(4) -0.0027(3) 0.0012(4)
N3 0.0182(4) 0.0230(4) 0.0163(4) -0.0032(3) 0.0010(3) -0.0072(3)
C1 0.0136(3) 0.0120(4) 0.0116(3) -0.0003(3) 0.0004(3) 0.0013(3)

loop_
_atom_type_symbol
_atom_type_description
_atom_type_scat_dispersion_real
_atom_type_scat_dispersion_imag
_atom_type_scat_source
C C 0.0033 0.0016 'International Tables Vol C Tables 4.2.6.8 and 6.1.1.4'
H H 0.0000 0.0000 'International Tables Vol C Tables 4.2.6.8 and 6.1.1.4'
Cu Cu 0.3201 1.2651 'International Tables Vol C Tables 4.2.6.8 and 6.1.1.4'
N N 0.0061 0.0033 'International Tables Vol C Tables 4.2.6.8 and 6.1.1.4'
O O 0.0106 0.0060 'International Tables Vol C Tables 4.2.6.8 and 6.1.1.4'

loop_
_geom_angle_atom_site_label_1
_geom_angle_atom_site_label_2
_geom_angle_atom_site_label_3
_geom_angle
_geom_angle_site_symmetry_1
_geom_angle_site_symmetry_3
_geom_angle_publ_flag
N4 Cu1 N4 180.0 3_666 . ?
N4 Cu1 O1 94.43(5) 3_666 . ?
N4 Cu1 O1 85.57(5) . . ?
N4 Cu1 O1 85.57(5) 3_666 3_666 ?
N4 Cu1 O1 94.43(5) . 3_666 ?
O1 Cu1 O1 180.0 . 3_666 ?
N4 Cu1 O3 89.98(4) 3_666 . ?
N4 Cu1 O3 90.02(4) . . ?
O1 Cu1 O3 93.25(5) . . ?
O1 Cu1 O3 86.75(5) 3_666 . ?
N4 Cu1 O3 90.02(4) 3_666 3_666 ?
N4 Cu1 O3 89.98(4) . 3_666 ?
O1 Cu1 O3 86.75(5) . 3_666 ?
O1 Cu1 O3 93.25(5) 3_666 3_666 ?
O3 Cu1 O3 180.0 . 3_666 ?
N7 O1 Cu1 132.26(7) . . ?
Cu1 O3 H3A 101.2(15) . . ?
Cu1 O3 H3B 118.9(12) . . ?
H3A O3 H3B 108.1(19) . . ?
C1 N1 N2 109.46(9) . . ?
C1 N1 N5 126.56(10) . . ?
N2 N1 N5 123.98(9) . . ?
N7 N6 C1 117.66(9) . . ?
O2 N7 O1 117.38(9) . . ?
O2 N7 N6 117.00(10) . . ?
O1 N7 N6 125.61(9) . . ?
N3 N2 N1 106.82(9) . . ?
C1 N4 N3 107.56(9) . . ?
C1 N4 Cu1 124.80(8) . . ?
N3 N4 Cu1 127.60(7) . . ?
N1 N5 H5A 106.9(19) . . ?
N1 N5 H5B 105.9(16) . . ?
H5A N5 H5B 119(3) . . ?
N2 N3 N4 109.92(9) . . ?
N4 C1 N1 106.24(10) . . ?
N4 C1 N6 133.98(9) . . ?
N1 C1 N6 119.76(9) . . ?

loop_
_geom_bond_atom_site_label_1
_geom_bond_atom_site_label_2
_geom_bond_distance
_geom_bond_site_symmetry_2
_geom_bond_publ_flag
Cu1 N4 1.9200(13) 3_666 ?
Cu1 N4 1.9200(13) . ?
Cu1 O1 2.0207(11) . ?
Cu1 O1 2.0207(11) 3_666 ?
Cu1 O3 2.3996(15) . ?
Cu1 O3 2.3996(15) 3_666 ?
O1 N7 1.2769(14) . ?
O2 N7 1.2409(13) . ?
O3 H3A 0.708(19) . ?
O3 H3B 0.856(18) . ?
N1 C1 1.3435(14) . ?
N1 N2 1.3521(14) . ?
N1 N5 1.3872(16) . ?
N6 N7 1.3071(14) . ?
N6 C1 1.3592(14) . ?
N2 N3 1.2844(15) . ?
N4 C1 1.3307(14) . ?
N4 N3 1.3610(14) . ?
N5 H5A 0.75(2) . ?
N5 H5B 0.85(2) . ?

loop_
_geom_contact_atom_site_label_1
_geom_contact_atom_site_label_2
_geom_contact_distance
_geom_contact_site_symmetry_1
_geom_contact_site_symmetry_2
_geom_contact_publ_flag
? ? ? ? ? ?

loop_
_geom_hbond_atom_site_label_D
_geom_hbond_atom_site_label_H
_geom_hbond_atom_site_label_A
_geom_hbond_distance_DH
_geom_hbond_distance_HA
_geom_hbond_distance_DA
_geom_hbond_angle_DHA
_geom_hbond_site_symmetry_A
? ? ? ? ? ? ? ?

loop_
_geom_torsion_atom_site_label_1
_geom_torsion_atom_site_label_2
_geom_torsion_atom_site_label_3
_geom_torsion_atom_site_label_4
_geom_torsion
_geom_torsion_site_symmetry_1
_geom_torsion_site_symmetry_2
_geom_torsion_site_symmetry_3
_geom_torsion_site_symmetry_4
_geom_torsion_publ_flag
Cu1 O1 N7 O2 178.76(8) . . . . ?
Cu1 O1 N7 N6 -0.81(17) . . . . ?
C1 N6 N7 O2 179.20(9) . . . . ?
C1 N6 N7 O1 -1.23(16) . . . . ?
C1 N1 N2 N3 -0.76(12) . . . . ?
N5 N1 N2 N3 179.74(11) . . . . ?
N1 N2 N3 N4 0.06(12) . . . . ?
C1 N4 N3 N2 0.66(13) . . . . ?
Cu1 N4 N3 N2 -176.84(8) . . . . ?
N3 N4 C1 N1 -1.09(11) . . . . ?
Cu1 N4 C1 N1 176.50(7) . . . . ?
N3 N4 C1 N6 177.84(11) . . . . ?
Cu1 N4 C1 N6 -4.57(17) . . . . ?
N2 N1 C1 N4 1.15(11) . . . . ?
N5 N1 C1 N4 -179.37(11) . . . . ?
N2 N1 C1 N6 -177.96(9) . . . . ?
N5 N1 C1 N6 1.52(16) . . . . ?
N7 N6 C1 N4 4.27(17) . . . . ?
N7 N6 C1 N1 -176.91(9) . . . . ?
